data_7036616
loop_
_publ_author_name
'Benisvy, Laurent'
'Zats, Galina M.'
'Fleker, Ohad'
'Yufit, Dmitry S.'
'Orio, Maylis'
'Romanenko, Galina'
'Ovcharenko, Victor'

_publ_section_title
;
 X-ray structure of a Ni(ii)-tri-phenoxyl radical complex.
;
_journal_issue 41
_journal_name_full 'Dalton transactions (Cambridge, England : 2003)'
_journal_page_first 17924
_journal_page_last 17926
_journal_paper_doi 10.1039/c5dt03131a
_journal_volume 44
_journal_year 2015
_chemical_formula_moiety '2(C18 H25 N2 Ni0.5 O)'
_chemical_formula_sum 'C36 H50 N4 Ni O2'
_chemical_formula_weight 629.51
_space_group_IT_number 14
_symmetry_cell_setting monoclinic
_symmetry_space_group_name_Hall '-P 2ybc'
_symmetry_space_group_name_H-M 'P 1 21/c 1'
_atom_sites_solution_hydrogens difmap
_atom_sites_solution_primary direct
_atom_sites_solution_secondary difmap
_audit_creation_method SHELXL-97
_audit_update_record
;
2014-05-27 deposited with the CCDC.
2015-09-02 downloaded from the CCDC.
;
_cell_angle_alpha 90.00
_cell_angle_beta 92.410(10)
_cell_angle_gamma 90.00
_cell_formula_units_Z 2
_cell_length_a 17.3610(6)
_cell_length_b 10.3225(4)
_cell_length_c 9.2567(3)
_cell_measurement_reflns_used 4682
_cell_measurement_temperature 120.0
_cell_measurement_theta_max 28.871
_cell_measurement_theta_min 2.296
_cell_volume 1657.42(10)
_computing_cell_refinement 'SAINT v6.45A (Bruker, 2003)'
_computing_data_collection 'SMART v5.625 (Bruker, 2001)'
_computing_data_reduction 'SAINT v6.45A (Bruker, 2003)'
_computing_molecular_graphics
;
OLEX2: a complete structure solution, refinement and analysis program. Dolomanov et al., J. Appl. Cryst. (2009). 42, 339-341
;
_computing_publication_material
;
OLEX2: a complete structure solution, refinement and analysis program. Dolomanov et al., J. Appl. Cryst. (2009). 42, 339-341
;
_computing_structure_refinement 'SHELXL-97 (Sheldrick, 1997)'
_computing_structure_solution
;
A short history of SHELX (Sheldrick, 2007)/Bruker
;
_diffrn_ambient_temperature 120.0
_diffrn_detector 'CCD area detector'
_diffrn_detector_area_resol_mean 5.6
_diffrn_detector_type 'Bruker SMART CCD 6000 area detector'
_diffrn_measured_fraction_theta_full 0.999
_diffrn_measured_fraction_theta_max 0.999
_diffrn_measurement_device 'three-circle diffractometer'
_diffrn_measurement_device_type 'CCD area detector'
_diffrn_measurement_method '\w scans'
_diffrn_radiation_monochromator Parallel,graphite
_diffrn_radiation_probe x-ray
_diffrn_radiation_source 'fine-focus sealed tube'
_diffrn_radiation_type 'MO K\a'
_diffrn_radiation_wavelength 0.71073
_diffrn_radiation_xray_symbol K-L~3~
_diffrn_reflns_av_R_equivalents 0.0427
_diffrn_reflns_av_sigmaI/netI 0.0368
_diffrn_reflns_limit_h_max 23
_diffrn_reflns_limit_h_min -23
_diffrn_reflns_limit_k_max 14
_diffrn_reflns_limit_k_min -14
_diffrn_reflns_limit_l_max 12
_diffrn_reflns_limit_l_min -12
_diffrn_reflns_number 19777
_diffrn_reflns_theta_full 29.00
_diffrn_reflns_theta_max 29.00
_diffrn_reflns_theta_min 2.30
_diffrn_source 'sealed X-ray tube'
_diffrn_source_current 5.0
_diffrn_source_power 0.1
_diffrn_source_target Mo
_diffrn_source_voltage 20.0
_exptl_absorpt_coefficient_mu 0.622
_exptl_absorpt_correction_T_max 1.0
_exptl_absorpt_correction_T_min 0.4055
_exptl_absorpt_correction_type multi-scan
_exptl_absorpt_process_details
;
 SADABS-2006/1 (Bruker,2006) was used for absorption correction.
 R(int) was 0.0477 before and 0.0315 after correction.
 The Ratio of minimum to maximum transmission is 0.4055.
 The \l/2 correction factor is 0.0015
;
_exptl_crystal_colour green
_exptl_crystal_colour_lustre clear
_exptl_crystal_colour_modifier dark
_exptl_crystal_colour_primary green
_exptl_crystal_density_diffrn 1.261
_exptl_crystal_density_method 'not measured'
_exptl_crystal_description plate
_exptl_crystal_F_000 676
_exptl_crystal_size_max 0.26
_exptl_crystal_size_mid 0.08
_exptl_crystal_size_min 0.02
_refine_diff_density_max 0.773
_refine_diff_density_min -0.489
_refine_diff_density_rms 0.075
_refine_ls_extinction_method none
_refine_ls_goodness_of_fit_ref 1.010
_refine_ls_hydrogen_treatment mixed
_refine_ls_matrix_type full
_refine_ls_number_parameters 263
_refine_ls_number_reflns 4400
_refine_ls_number_restraints 0
_refine_ls_restrained_S_all 1.010
_refine_ls_R_factor_all 0.0639
_refine_ls_R_factor_gt 0.0448
_refine_ls_shift/su_max 0.000
_refine_ls_shift/su_mean 0.000
_refine_ls_structure_factor_coef Fsqd
_refine_ls_weighting_details
;
calc w=1/[\s^2^(Fo^2^)+(0.0600P)^2^+1.7000P] where P=(Fo^2^+2Fc^2^)/3
;
_refine_ls_weighting_scheme calc
_refine_ls_wR_factor_gt 0.1121
_refine_ls_wR_factor_ref 0.1261
_reflns_number_gt 3393
_reflns_number_total 4400
_reflns_threshold_expression >2sigma(I)
_cod_data_source_file c5dt03131a2.cif
_cod_data_source_block 1_DBL7
_cod_depositor_comments
;
The following automatic conversions were performed:

'_symmetry_cell_setting' value 'Monoclinic' changed to 'monoclinic'
according to
/usr/data/users/saulius/crontab/automatic-downloads/rss-feeds/RSC/lib/dictionaries/cif_core.dic
dictionary named 'cif_core.dic' version 2.4.2 from 2011-04-26.

'_diffrn_source_target' value 'MO' changed to 'Mo' according to
/usr/data/users/saulius/crontab/automatic-downloads/rss-feeds/RSC/lib/dictionaries/cif_core.dic
dictionary named 'cif_core.dic' version 2.4.2 from 2011-04-26.

Automatic conversion script
Id: cif_fix_values 3271 2015-04-21 07:52:19Z andrius 

 Adding full bibliography for 7036616--7036617.cif.
;
_cod_database_code 7036616

loop_
_space_group_symop_id
_space_group_symop_operation_xyz
1 'x, y, z'
2 '-x, y+1/2, -z+1/2'
3 '-x, -y, -z'
4 'x, -y-1/2, z-1/2'

loop_
_atom_site_label
_atom_site_type_symbol
_atom_site_fract_x
_atom_site_fract_y
_atom_site_fract_z
_atom_site_U_iso_or_equiv
_atom_site_adp_type
_atom_site_occupancy
_atom_site_symmetry_multiplicity
_atom_site_calc_flag
_atom_site_refinement_flags
_atom_site_disorder_assembly
_atom_site_disorder_group
Ni1 Ni 0.0000 0.5000 0.5000 0.01751(11) Uani 1 2 d S . .
O1 O 0.10204(8) 0.50634(13) 0.44360(15) 0.0193(3) Uani 1 1 d . . .
N1 N 0.03209(9) 0.44750(16) 0.68393(18) 0.0193(3) Uani 1 1 d . . .
N2 N -0.01945(9) 0.41758(16) 0.78448(18) 0.0202(3) Uani 1 1 d . . .
C1 C 0.01423(11) 0.35939(19) 0.9001(2) 0.0214(4) Uani 1 1 d . . .
C2 C 0.09177(12) 0.35058(19) 0.8742(2) 0.0216(4) Uani 1 1 d . . .
C3 C 0.10115(11) 0.40829(18) 0.7371(2) 0.0195(4) Uani 1 1 d . . .
C4 C 0.17135(11) 0.43289(18) 0.6603(2) 0.0201(4) Uani 1 1 d . . .
C5 C 0.16821(11) 0.48541(18) 0.5182(2) 0.0190(4) Uani 1 1 d . . .
C6 C 0.24007(11) 0.51451(19) 0.4547(2) 0.0206(4) Uani 1 1 d . . .
C7 C 0.30799(12) 0.4912(2) 0.5348(2) 0.0229(4) Uani 1 1 d . . .
C8 C 0.31168(11) 0.4391(2) 0.6744(2) 0.0238(4) Uani 1 1 d . A .
C9 C 0.24212(11) 0.4101(2) 0.7342(2) 0.0228(4) Uani 1 1 d . . .
C10 C 0.38858(11) 0.4175(2) 0.7586(2) 0.0283(5) Uani 1 1 d . . .
C11 C 0.3863(2) 0.4943(4) 0.9012(4) 0.0339(8) Uiso 0.60 1 d P A 1
H11B H 0.3784 0.5864 0.8797 0.051 Uiso 0.60 1 calc PR A 1
H11C H 0.4351 0.4829 0.9566 0.051 Uiso 0.60 1 calc PR A 1
H11A H 0.3438 0.4624 0.9579 0.051 Uiso 0.60 1 calc PR A 1
C11A C 0.4306(5) 0.5411(8) 0.7834(9) 0.0501(17) Uiso 0.40 1 d P A 2
H11D H 0.4349 0.5868 0.6912 0.075 Uiso 0.40 1 calc PR A 2
H11F H 0.4823 0.5230 0.8251 0.075 Uiso 0.40 1 calc PR A 2
H11E H 0.4025 0.5953 0.8502 0.075 Uiso 0.40 1 calc PR A 2
C12 C 0.4576(3) 0.4678(4) 0.6768(5) 0.0374(9) Uiso 0.60 1 d P A 1
H12A H 0.4625 0.4175 0.5878 0.056 Uiso 0.60 1 calc PR A 1
H12C H 0.5048 0.4585 0.7379 0.056 Uiso 0.60 1 calc PR A 1
H12B H 0.4496 0.5593 0.6524 0.056 Uiso 0.60 1 calc PR A 1
C12A C 0.4402(4) 0.3243(7) 0.6693(7) 0.0415(14) Uiso 0.40 1 d P A 2
H12D H 0.4144 0.2404 0.6569 0.062 Uiso 0.40 1 calc PR A 2
H12F H 0.4901 0.3120 0.7211 0.062 Uiso 0.40 1 calc PR A 2
H12E H 0.4485 0.3625 0.5742 0.062 Uiso 0.40 1 calc PR A 2
C13 C 0.3983(3) 0.2762(5) 0.7907(5) 0.0453(10) Uiso 0.60 1 d P A 1
H13B H 0.3556 0.2464 0.8483 0.068 Uiso 0.60 1 calc PR A 1
H13C H 0.4472 0.2623 0.8450 0.068 Uiso 0.60 1 calc PR A 1
H13A H 0.3983 0.2276 0.6998 0.068 Uiso 0.60 1 calc PR A 1
C13A C 0.3808(4) 0.3449(7) 0.9070(7) 0.0415(14) Uiso 0.40 1 d P A 2
H13E H 0.3485 0.3961 0.9698 0.062 Uiso 0.40 1 calc PR A 2
H13F H 0.4320 0.3336 0.9538 0.062 Uiso 0.40 1 calc PR A 2
H13D H 0.3571 0.2599 0.8895 0.062 Uiso 0.40 1 calc PR A 2
C14 C 0.24286(11) 0.5715(2) 0.3007(2) 0.0244(4) Uani 1 1 d . . .
C15 C 0.20204(13) 0.7041(2) 0.2932(3) 0.0296(5) Uani 1 1 d . . .
C16 C 0.32603(13) 0.5966(3) 0.2560(3) 0.0327(5) Uani 1 1 d . . .
C17 C 0.20763(13) 0.4748(2) 0.1908(2) 0.0283(5) Uani 1 1 d . . .
C18 C -0.03196(13) 0.3194(2) 1.0247(2) 0.0252(4) Uani 1 1 d . . .
H2A H 0.1274(14) 0.313(2) 0.931(3) 0.025(6) Uiso 1 1 d . . .
H2 H -0.0646(16) 0.437(3) 0.767(3) 0.026(6) Uiso 1 1 d . . .
H7 H 0.3514(14) 0.511(2) 0.496(3) 0.016(6) Uiso 1 1 d . . .
H9 H 0.2412(15) 0.377(3) 0.829(3) 0.031(7) Uiso 1 1 d . . .
H15A H 0.1479(16) 0.701(3) 0.326(3) 0.036(7) Uiso 1 1 d . . .
H15B H 0.1992(15) 0.735(3) 0.190(3) 0.035(7) Uiso 1 1 d . . .
H15C H 0.2306(16) 0.766(3) 0.355(3) 0.036(7) Uiso 1 1 d . . .
H16A H 0.3552(17) 0.514(3) 0.256(3) 0.031(7) Uiso 1 1 d . . .
H16B H 0.3245(16) 0.633(3) 0.161(3) 0.037(7) Uiso 1 1 d . . .
H16C H 0.3524(18) 0.663(3) 0.317(3) 0.048(9) Uiso 1 1 d . . .
H17A H 0.1568(17) 0.447(3) 0.214(3) 0.036(7) Uiso 1 1 d . . .
H17B H 0.2403(16) 0.406(3) 0.181(3) 0.036(7) Uiso 1 1 d . . .
H17C H 0.2002(18) 0.515(3) 0.095(3) 0.039(8) Uiso 1 1 d . . .
H18B H -0.0666(15) 0.385(3) 1.049(3) 0.029(7) Uiso 1 1 d . . .
H18C H 0.0016(16) 0.303(3) 1.112(3) 0.041(8) Uiso 1 1 d . . .
H18A H -0.0619(13) 0.240(2) 1.003(2) 0.019(6) Uiso 1 1 d . . .

loop_
_atom_site_aniso_label
_atom_site_aniso_U_11
_atom_site_aniso_U_22
_atom_site_aniso_U_33
_atom_site_aniso_U_23
_atom_site_aniso_U_13
_atom_site_aniso_U_12
Ni1 0.01284(17) 0.01864(18) 0.02117(18) 0.00080(13) 0.00232(12) -0.00081(12)
O1 0.0134(6) 0.0227(7) 0.0220(6) 0.0026(5) 0.0028(5) 0.0012(5)
N1 0.0146(7) 0.0205(8) 0.0231(8) 0.0002(6) 0.0034(6) -0.0007(6)
N2 0.0140(7) 0.0230(8) 0.0238(8) 0.0017(6) 0.0029(6) -0.0003(6)
C1 0.0226(9) 0.0180(9) 0.0237(9) 0.0017(7) 0.0024(7) 0.0006(7)
C2 0.0205(9) 0.0204(9) 0.0240(9) 0.0021(7) 0.0007(7) 0.0017(7)
C3 0.0176(8) 0.0174(8) 0.0237(9) -0.0010(7) 0.0022(7) -0.0004(7)
C4 0.0165(8) 0.0179(9) 0.0262(9) -0.0013(7) 0.0030(7) -0.0006(7)
C5 0.0152(8) 0.0174(9) 0.0245(9) -0.0020(7) 0.0023(7) -0.0008(7)
C6 0.0165(8) 0.0216(9) 0.0239(9) -0.0014(7) 0.0039(7) -0.0007(7)
C7 0.0151(8) 0.0247(10) 0.0293(10) -0.0026(8) 0.0049(7) -0.0021(7)
C8 0.0165(9) 0.0253(10) 0.0296(10) -0.0021(8) 0.0002(8) 0.0006(7)
C9 0.0192(9) 0.0230(9) 0.0262(10) -0.0007(8) 0.0003(7) 0.0002(7)
C10 0.0146(9) 0.0375(12) 0.0325(11) 0.0019(9) -0.0014(8) 0.0008(8)
C14 0.0169(9) 0.0292(11) 0.0275(10) 0.0024(8) 0.0065(7) 0.0002(8)
C15 0.0241(10) 0.0269(11) 0.0384(12) 0.0048(9) 0.0070(9) -0.0013(8)
C16 0.0190(10) 0.0438(14) 0.0359(12) 0.0080(11) 0.0093(9) -0.0019(9)
C17 0.0203(10) 0.0388(13) 0.0261(10) -0.0022(9) 0.0039(8) 0.0045(9)
C18 0.0259(10) 0.0220(10) 0.0282(10) 0.0041(8) 0.0071(8) 0.0020(8)

loop_
_atom_type_symbol
_atom_type_description
_atom_type_scat_dispersion_real
_atom_type_scat_dispersion_imag
_atom_type_scat_source
C C 0.0033 0.0016 'International Tables Vol C Tables 4.2.6.8 and 6.1.1.4'
H H 0.0000 0.0000 'International Tables Vol C Tables 4.2.6.8 and 6.1.1.4'
N N 0.0061 0.0033 'International Tables Vol C Tables 4.2.6.8 and 6.1.1.4'
O O 0.0106 0.0060 'International Tables Vol C Tables 4.2.6.8 and 6.1.1.4'
Ni Ni 0.3393 1.1124 'International Tables Vol C Tables 4.2.6.8 and 6.1.1.4'

loop_
_geom_angle_atom_site_label_1
_geom_angle_atom_site_label_2
_geom_angle_atom_site_label_3
_geom_angle
_geom_angle_site_symmetry_1
_geom_angle_site_symmetry_3
O1 Ni1 O1 180.0 . 3_566
O1 C5 C4 122.67(17) . .
O1 C5 C6 119.99(17) . .
N1 Ni1 O1 89.13(7) . 3_566
N1 Ni1 O1 89.14(7) 3_566 .
N1 Ni1 O1 90.86(7) 3_566 3_566
N1 Ni1 O1 90.87(7) . .
N1 Ni1 N1 180.00(4) 3_566 .
N1 N2 H2 117.4(18) . .
N1 C3 C2 108.73(17) . .
N1 C3 C4 121.42(17) . .
N2 N1 Ni1 121.16(13) . .
N2 C1 C2 106.65(17) . .
N2 C1 C18 120.74(18) . .
C1 N2 N1 111.89(16) . .
C1 N2 H2 130.7(18) . .
C1 C2 C3 106.13(17) . .
C1 C2 H2A 125.9(16) . .
C1 C18 H18B 111.1(16) . .
C1 C18 H18C 111.3(16) . .
C1 C18 H18A 111.7(13) . .
C2 C1 C18 132.60(19) . .
C2 C3 C4 129.75(18) . .
C3 N1 Ni1 131.06(13) . .
C3 N1 N2 106.60(16) . .
C3 C2 H2A 127.9(16) . .
C4 C5 C6 117.33(18) . .
C4 C9 H9 117.8(16) . .
C5 O1 Ni1 131.00(13) . .
C5 C4 C3 121.15(17) . .
C5 C6 C14 121.31(17) . .
C6 C7 C8 124.42(19) . .
C6 C7 H7 118.0(16) . .
C7 C6 C5 118.67(18) . .
C7 C6 C14 120.02(17) . .
C7 C8 C10 122.04(18) . .
C8 C7 H7 117.6(16) . .
C8 C9 C4 122.1(2) . .
C8 C9 H9 120.1(16) . .
C8 C10 C11 107.9(2) . .
C8 C10 C12 112.4(2) . .
C8 C10 C12A 109.0(3) . .
C8 C10 C13A 114.0(3) . .
C9 C4 C3 117.76(18) . .
C9 C4 C5 120.99(18) . .
C9 C8 C7 116.53(19) . .
C9 C8 C10 121.42(19) . .
C10 C11 H11B 109.5 . .
C10 C11 H11C 109.5 . .
C10 C11 H11A 109.5 . .
C10 C11A H11D 109.5 . .
C10 C11A H11F 109.5 . .
C10 C11A H11E 109.5 . .
C10 C12 H12A 109.5 . .
C10 C12 H12C 109.5 . .
C10 C12 H12B 109.5 . .
C10 C12A H12D 109.5 . .
C10 C12A H12F 109.5 . .
C10 C12A H12E 109.5 . .
C10 C13 H13B 109.5 . .
C10 C13 H13C 109.5 . .
C10 C13 H13A 109.5 . .
C10 C13A H13E 109.5 . .
C10 C13A H13F 109.5 . .
C10 C13A H13D 109.5 . .
C11 C10 C12A 143.1(3) . .
C11 C10 C13A 59.5(3) . .
C11A C10 C8 111.5(4) . .
C11A C10 C11 57.0(4) . .
C11A C10 C12 52.8(4) . .
C11A C10 C12A 108.6(4) . .
C11A C10 C13 139.2(4) . .
C11A C10 C13A 109.5(4) . .
H11D C11A H11F 109.5 . .
H11D C11A H11E 109.5 . .
H11F C11A H11E 109.5 . .
C12 C10 C11 107.3(3) . .
C12 C10 C12A 58.2(3) . .
C12 C10 C13A 133.5(3) . .
C12A C10 C13A 103.8(4) . .
H12D C12A H12F 109.5 . .
H12D C12A H12E 109.5 . .
H12F C12A H12E 109.5 . .
C13 C10 C8 109.3(2) . .
C13 C10 C11 109.7(3) . .
C13 C10 C12 110.1(3) . .
C13 C10 C12A 56.4(3) . .
C13 C10 C13A 51.4(3) . .
H13E C13A H13F 109.5 . .
H13E C13A H13D 109.5 . .
H13F C13A H13D 109.5 . .
C14 C15 H15A 113.0(16) . .
C14 C15 H15B 109.2(16) . .
C14 C15 H15C 109.6(16) . .
C14 C16 H16A 109.8(16) . .
C14 C16 H16B 108.9(17) . .
C14 C16 H16C 112.4(18) . .
C14 C17 H17A 112.8(17) . .
C14 C17 H17B 109.9(18) . .
C14 C17 H17C 111.0(17) . .
C15 C14 C6 110.31(17) . .
C16 C14 C6 112.19(18) . .
C16 C14 C15 105.82(18) . .
C17 C14 C6 109.73(17) . .
C17 C14 C15 112.22(18) . .
C17 C14 C16 106.50(18) . .
H15A C15 H15B 107(2) . .
H15A C15 H15C 108(2) . .
H15B C15 H15C 110(2) . .
H16A C16 H16B 109(2) . .
H16A C16 H16C 112(2) . .
H16B C16 H16C 104(2) . .
H17A C17 H17B 112(2) . .
H17A C17 H17C 104(2) . .
H17B C17 H17C 107(2) . .
H18B C18 H18C 106(2) . .
H18B C18 H18A 108(2) . .
H18C C18 H18A 108(2) . .

loop_
_geom_bond_atom_site_label_1
_geom_bond_atom_site_label_2
_geom_bond_distance
_geom_bond_site_symmetry_2
Ni1 O1 1.8689(13) .
Ni1 O1 1.8689(13) 3_566
Ni1 N1 1.8501(17) 3_566
Ni1 N1 1.8501(17) .
O1 C5 1.333(2) .
N1 N2 1.354(2) .
N1 C3 1.339(2) .
N2 C1 1.340(3) .
N2 H2 0.82(3) .
C1 C2 1.380(3) .
C1 C18 1.490(3) .
C2 C3 1.417(3) .
C2 H2A 0.89(3) .
C3 C4 1.459(3) .
C4 C5 1.421(3) .
C4 C9 1.401(3) .
C5 C6 1.433(3) .
C6 C7 1.387(3) .
C6 C14 1.545(3) .
C7 C8 1.398(3) .
C7 H7 0.87(2) .
C8 C9 1.382(3) .
C8 C10 1.534(3) .
C9 H9 0.94(3) .
C10 C11 1.542(5) .
C10 C11A 1.483(8) .
C10 C12 1.534(5) .
C10 C12A 1.574(7) .
C10 C13 1.496(5) .
C10 C13A 1.576(7) .
C11 H11B 0.9800 .
C11 H11C 0.9800 .
C11 H11A 0.9800 .
C11A H11D 0.9800 .
C11A H11F 0.9800 .
C11A H11E 0.9800 .
C12 H12A 0.9800 .
C12 H12C 0.9800 .
C12 H12B 0.9800 .
C12A H12D 0.9800 .
C12A H12F 0.9800 .
C12A H12E 0.9800 .
C13 H13B 0.9800 .
C13 H13C 0.9800 .
C13 H13A 0.9800 .
C13A H13E 0.9800 .
C13A H13F 0.9800 .
C13A H13D 0.9800 .
C14 C15 1.542(3) .
C14 C16 1.540(3) .
C14 C17 1.534(3) .
C15 H15A 1.00(3) .
C15 H15B 1.01(3) .
C15 H15C 0.98(3) .
C16 H16A 1.00(3) .
C16 H16B 0.95(3) .
C16 H16C 0.99(3) .
C17 H17A 0.96(3) .
C17 H17B 0.92(3) .
C17 H17C 0.98(3) .
C18 H18B 0.94(3) .
C18 H18C 0.99(3) .
C18 H18A 0.99(2) .

loop_
_geom_hbond_atom_site_label_D
_geom_hbond_atom_site_label_H
_geom_hbond_atom_site_label_A
_geom_hbond_distance_DH
_geom_hbond_distance_HA
_geom_hbond_distance_DA
_geom_hbond_angle_DHA
_geom_hbond_site_symmetry_A
N2 H2 O1 0.82(3) 2.11(3) 2.622(2) 121(2) 3_566
